data_4082121
loop_
_publ_author_name
'Deibel, Naina'
'Hohloch, Stephan'
'Sommer, Michael G.'
'Schweinfurth, David'
'Ehret, Fabian'
'Braunstein, Pierre'
'Sarkar, Biprajit'

_publ_section_title
;
 Electrochromic Platinum(II) Complexes Derived from Azobenzene and
 Zwitterionic Quinonoid Ligands: Electronic and Geometric Structures
;
_journal_issue 24
_journal_name_full Organometallics
_journal_page_first 7366
_journal_paper_doi 10.1021/om4009179
_journal_volume 32
_journal_year 2013
_chemical_formula_sum 'C49 H54 Cl2 N8 O4 Pt2'
_chemical_formula_weight 1280.08
_chemical_name_systematic
;
 ?
;
_space_group_IT_number 15
_symmetry_cell_setting monoclinic
_symmetry_space_group_name_Hall '-C 2yc'
_symmetry_space_group_name_H-M 'C 1 2/c 1'
_atom_sites_solution_hydrogens geom
_atom_sites_solution_primary direct
_atom_sites_solution_secondary difmap
_audit_creation_method SHELXL-97
_cell_angle_alpha 90.00
_cell_angle_beta 93.674(5)
_cell_angle_gamma 90.00
_cell_formula_units_Z 4
_cell_length_a 13.087(3)
_cell_length_b 10.008(2)
_cell_length_c 35.975(7)
_cell_measurement_reflns_used 4667
_cell_measurement_temperature 100(2)
_cell_measurement_theta_max 27.48
_cell_measurement_theta_min 1.13
_cell_volume 4702.1(17)
_computing_structure_refinement 'SHELXL-97 (Sheldrick, 2008)'
_diffrn_ambient_temperature 100(2)
_diffrn_measured_fraction_theta_full 0.968
_diffrn_measured_fraction_theta_max 0.968
_diffrn_measurement_device_type 'Bruker Smart AXS'
_diffrn_measurement_method 'omega scans'
_diffrn_radiation_monochromator graphite
_diffrn_radiation_source 'fine-focus sealed tube'
_diffrn_radiation_type MoK\a
_diffrn_radiation_wavelength 0.71073
_diffrn_reflns_av_R_equivalents 0.0316
_diffrn_reflns_av_sigmaI/netI 0.0281
_diffrn_reflns_limit_h_max 13
_diffrn_reflns_limit_h_min -16
_diffrn_reflns_limit_k_max 12
_diffrn_reflns_limit_k_min -12
_diffrn_reflns_limit_l_max 46
_diffrn_reflns_limit_l_min -36
_diffrn_reflns_number 22109
_diffrn_reflns_theta_full 27.48
_diffrn_reflns_theta_max 27.48
_diffrn_reflns_theta_min 1.13
_exptl_absorpt_coefficient_mu 6.111
_exptl_absorpt_correction_T_max 0.746
_exptl_absorpt_correction_T_min 0.444
_exptl_absorpt_correction_type multi-scan
_exptl_absorpt_process_details 'Blessing, 1995'
_exptl_crystal_colour green
_exptl_crystal_density_diffrn 1.808
_exptl_crystal_density_method 'not measured'
_exptl_crystal_description block
_exptl_crystal_F_000 2504
_exptl_crystal_size_max 0.43
_exptl_crystal_size_mid 0.35
_exptl_crystal_size_min 0.24
_refine_diff_density_max 1.856
_refine_diff_density_min -1.637
_refine_diff_density_rms 0.202
_refine_ls_extinction_method none
_refine_ls_goodness_of_fit_ref 1.142
_refine_ls_hydrogen_treatment constr
_refine_ls_matrix_type full
_refine_ls_number_parameters 294
_refine_ls_number_reflns 5213
_refine_ls_number_restraints 0
_refine_ls_restrained_S_all 1.142
_refine_ls_R_factor_all 0.0470
_refine_ls_R_factor_gt 0.0401
_refine_ls_shift/su_max 0.012
_refine_ls_shift/su_mean 0.000
_refine_ls_structure_factor_coef Fsqd
_refine_ls_weighting_details 'calc w=1/[\s^2^(Fo^2^)+(0.0563P)^2^+61.1471P] where P=(Fo^2^+2Fc^2^)/3'
_refine_ls_weighting_scheme calc
_refine_ls_wR_factor_gt 0.1006
_refine_ls_wR_factor_ref 0.1086
_reflns_number_gt 4667
_reflns_number_total 5213
_reflns_threshold_expression >2\s(I)
_cod_data_source_file om4009179_si_002.cif
_cod_data_source_block sar258m
_cod_original_cell_volume 4702.2(17)
_cod_original_sg_symbol_H-M C2/c
_cod_database_code 4082121

loop_
_symmetry_equiv_pos_as_xyz
'x, y, z'
'-x, y, -z+1/2'
'x+1/2, y+1/2, z'
'-x+1/2, y+1/2, -z+1/2'
'-x, -y, -z'
'x, -y, z-1/2'
'-x+1/2, -y+1/2, -z'
'x+1/2, -y+1/2, z-1/2'

loop_
_atom_site_label
_atom_site_type_symbol
_atom_site_fract_x
_atom_site_fract_y
_atom_site_fract_z
_atom_site_U_iso_or_equiv
_atom_site_adp_type
_atom_site_occupancy
_atom_site_symmetry_multiplicity
_atom_site_calc_flag
_atom_site_refinement_flags
Pt1 Pt 0.257609(7) 0.225422(9) 0.581981(2) 0.01393(2) Uani 1 1 d .
O2 O 0.39714(14) 0.60779(19) 0.72020(5) 0.0200(5) Uani 1 1 d .
O1 O 0.22830(13) 0.34268(17) 0.62792(5) 0.0173(4) Uani 1 1 d .
N3 N 0.11304(15) 0.18700(19) 0.56445(5) 0.0119(5) Uani 1 1 d .
C11 C 0.5601(2) 0.1184(3) 0.62055(7) 0.0206(7) Uani 1 1 d .
H11A H 0.5178 0.0603 0.6342 0.031 Uiso 1 1 calc R
H11B H 0.5931 0.1821 0.6372 0.031 Uiso 1 1 calc R
H11C H 0.6109 0.0665 0.6090 0.031 Uiso 1 1 calc R
N2 N 0.57748(16) 0.5361(2) 0.69888(6) 0.0157(5) Uani 1 1 d .
H2N H 0.5661 0.5912 0.7165 0.019 Uiso 1 1 calc .
N1 N 0.40132(16) 0.25963(19) 0.60414(6) 0.0127(5) Uani 1 1 d .
N4 N 0.09187(16) 0.1148(2) 0.53567(6) 0.0145(5) Uani 1 1 d .
C4 C 0.49719(19) 0.4826(2) 0.67995(7) 0.0146(6) Uani 1 1 d .
C5 C 0.5004(2) 0.3963(2) 0.65035(7) 0.0147(6) Uani 1 1 d .
H5 H 0.5634 0.3699 0.6423 0.018 Uiso 1 1 calc R
C15 C 0.3495(2) 0.0280(3) 0.47997(7) 0.0181(6) Uani 1 1 d .
H15 H 0.4069 0.0131 0.4666 0.022 Uiso 1 1 calc R
C9 C 0.7511(2) 0.6209(3) 0.70655(8) 0.0275(8) Uani 1 1 d .
H9A H 0.7280 0.7031 0.6951 0.041 Uiso 1 1 calc R
H9B H 0.8207 0.6045 0.7009 0.041 Uiso 1 1 calc R
H9C H 0.7471 0.6274 0.7330 0.041 Uiso 1 1 calc R
C3 C 0.3952(2) 0.5292(2) 0.69348(7) 0.0153(6) Uani 1 1 d .
C22 C -0.1508(2) 0.3298(3) 0.61226(8) 0.0238(7) Uani 1 1 d .
H22 H -0.2093 0.3610 0.6228 0.029 Uiso 1 1 calc R
C8 C 0.7169(2) 0.3729(3) 0.70884(9) 0.0308(8) Uani 1 1 d .
H8A H 0.6723 0.3038 0.6988 0.046 Uiso 1 1 calc R
H8B H 0.7130 0.3768 0.7354 0.046 Uiso 1 1 calc R
H8C H 0.7860 0.3537 0.7031 0.046 Uiso 1 1 calc R
C6 C 0.41006(19) 0.3473(2) 0.63200(7) 0.0142(6) Uani 1 1 d .
C2 C 0.3048(2) 0.4807(3) 0.67406(7) 0.0168(6) Uani 1 1 d .
H2 H 0.2410 0.5081 0.6812 0.020 Uiso 1 1 calc R
C17 C 0.1692(2) 0.0035(2) 0.48628(7) 0.0175(6) Uani 1 1 d .
H17 H 0.1052 -0.0285 0.4778 0.021 Uiso 1 1 calc R
C23 C -0.1468(2) 0.3278(3) 0.57377(8) 0.0224(7) Uani 1 1 d .
H23 H -0.2025 0.3574 0.5586 0.027 Uiso 1 1 calc R
C20 C 0.0205(2) 0.2398(3) 0.61950(8) 0.0210(7) Uani 1 1 d .
H20 H 0.0763 0.2108 0.6347 0.025 Uiso 1 1 calc R
C19 C 0.02343(19) 0.2386(2) 0.58112(7) 0.0138(6) Uani 1 1 d .
C7 C 0.6841(2) 0.5072(3) 0.69170(7) 0.0208(7) Uani 1 1 d .
H7 H 0.6894 0.5018 0.6647 0.025 Uiso 1 1 calc R
C1 C 0.31124(19) 0.3941(2) 0.64501(6) 0.0137(6) Uani 1 1 d .
C13 C 0.27576(19) 0.1258(2) 0.53484(7) 0.0140(6) Uani 1 1 d .
C18 C 0.18069(19) 0.0783(2) 0.51879(7) 0.0135(6) Uani 1 1 d .
C10 C 0.49334(19) 0.1924(2) 0.59044(7) 0.0141(6) Uani 1 1 d .
H10 H 0.4666 0.1229 0.5733 0.017 Uiso 1 1 calc R
C16 C 0.2548(2) -0.0224(3) 0.46678(7) 0.0182(6) Uani 1 1 d .
H16 H 0.2492 -0.0730 0.4451 0.022 Uiso 1 1 calc R
C12 C 0.5531(2) 0.2876(3) 0.56665(8) 0.0202(7) Uani 1 1 d .
H12A H 0.5069 0.3301 0.5485 0.030 Uiso 1 1 calc R
H12B H 0.6037 0.2382 0.5542 0.030 Uiso 1 1 calc R
H12C H 0.5864 0.3543 0.5823 0.030 Uiso 1 1 calc R
C14 C 0.35913(19) 0.1016(2) 0.51347(7) 0.0161(6) Uani 1 1 d .
H14 H 0.4230 0.1350 0.5216 0.019 Uiso 1 1 calc R
C21 C -0.0689(2) 0.2859(3) 0.63495(8) 0.0242(7) Uani 1 1 d .
H21 H -0.0727 0.2868 0.6607 0.029 Uiso 1 1 calc R
C24 C -0.0593(2) 0.2816(3) 0.55791(8) 0.0198(7) Uani 1 1 d .
H24 H -0.0561 0.2795 0.5322 0.024 Uiso 1 1 calc R
Cl10 Cl 0.54429(9) -0.0206(2) 0.71519(3) 0.1151(7) Uani 1 1 d .
C100 C 0.5000 -0.1154(5) 0.7500 0.0436(15) Uani 1 2 d S
H10A H 0.5548 -0.1725 0.7602 0.052 Uiso 0.50 1 calc PR
H10B H 0.4452 -0.1725 0.7398 0.052 Uiso 0.50 1 calc PR

loop_
_atom_site_aniso_label
_atom_site_aniso_U_11
_atom_site_aniso_U_22
_atom_site_aniso_U_33
_atom_site_aniso_U_23
_atom_site_aniso_U_13
_atom_site_aniso_U_12
Pt1 0.01075(4) 0.01487(4) 0.01590(4) 0.00058(3) -0.00116(3) -0.00007(4)
O2 0.0173(9) 0.0244(9) 0.0182(8) -0.0042(7) 0.0000(7) 0.0020(7)
O1 0.0139(8) 0.0197(8) 0.0183(8) -0.0038(7) 0.0012(7) -0.0030(7)
N3 0.0118(9) 0.0101(8) 0.0136(9) 0.0022(7) -0.0006(8) -0.0007(7)
C11 0.0223(13) 0.0171(11) 0.0219(12) -0.0008(10) -0.0016(11) 0.0042(10)
N2 0.0154(10) 0.0199(10) 0.0119(9) -0.0027(8) 0.0010(8) 0.0021(8)
N1 0.0111(10) 0.0090(8) 0.0178(9) 0.0000(7) -0.0007(8) 0.0025(7)
N4 0.0138(10) 0.0126(9) 0.0166(9) 0.0009(8) -0.0031(8) -0.0002(8)
C4 0.0128(12) 0.0154(10) 0.0150(10) 0.0000(9) -0.0038(9) 0.0009(9)
C5 0.0128(11) 0.0159(10) 0.0147(10) -0.0001(9) -0.0036(9) 0.0003(9)
C15 0.0124(12) 0.0213(11) 0.0212(11) 0.0038(10) 0.0055(10) 0.0024(9)
C9 0.0184(14) 0.0380(15) 0.0255(13) -0.0009(12) -0.0024(11) -0.0086(12)
C3 0.0148(12) 0.0171(11) 0.0139(10) 0.0000(9) -0.0005(9) 0.0007(9)
C22 0.0175(12) 0.0201(12) 0.0351(14) -0.0037(11) 0.0115(11) 0.0002(11)
C8 0.0247(15) 0.0289(14) 0.0376(16) -0.0041(12) -0.0077(13) 0.0095(12)
C6 0.0159(12) 0.0097(10) 0.0166(10) 0.0043(8) -0.0012(9) 0.0018(9)
C2 0.0121(12) 0.0236(12) 0.0150(11) -0.0021(9) 0.0027(9) -0.0010(10)
C17 0.0183(13) 0.0135(11) 0.0198(11) -0.0018(9) -0.0043(10) -0.0014(10)
C23 0.0182(13) 0.0177(11) 0.0313(13) 0.0023(11) 0.0014(11) 0.0030(11)
C20 0.0199(13) 0.0170(11) 0.0260(12) 0.0046(10) 0.0010(11) -0.0021(10)
C19 0.0100(11) 0.0081(9) 0.0234(11) -0.0004(9) 0.0011(9) -0.0018(8)
C7 0.0179(13) 0.0249(12) 0.0186(12) -0.0050(10) -0.0057(10) 0.0039(10)
C1 0.0185(12) 0.0149(10) 0.0083(9) 0.0044(8) 0.0045(9) 0.0042(9)
C13 0.0125(11) 0.0122(10) 0.0170(10) 0.0038(9) -0.0026(9) 0.0008(9)
C18 0.0108(11) 0.0153(10) 0.0143(10) 0.0025(9) 0.0010(9) -0.0003(9)
C10 0.0142(12) 0.0099(10) 0.0178(10) -0.0031(8) -0.0011(9) 0.0018(8)
C16 0.0191(13) 0.0185(11) 0.0173(11) -0.0038(9) 0.0024(10) -0.0014(10)
C12 0.0132(12) 0.0221(12) 0.0253(12) -0.0010(10) 0.0019(10) 0.0011(10)
C14 0.0102(11) 0.0142(10) 0.0235(12) 0.0010(9) -0.0018(10) -0.0007(9)
C21 0.0230(14) 0.0292(14) 0.0212(12) -0.0032(10) 0.0074(11) -0.0030(11)
C24 0.0191(13) 0.0171(11) 0.0226(12) 0.0037(10) -0.0046(10) 0.0007(10)
Cl10 0.0455(6) 0.2743(19) 0.0261(5) 0.0086(8) 0.0067(4) -0.0526(8)
C100 0.047(3) 0.027(2) 0.055(3) 0.000 -0.012(2) 0.000

loop_
_atom_type_symbol
_atom_type_description
_atom_type_scat_dispersion_real
_atom_type_scat_dispersion_imag
_atom_type_scat_source
C C 0.0033 0.0016 'International Tables Vol C Tables 4.2.6.8 and 6.1.1.4'
H H 0.0000 0.0000 'International Tables Vol C Tables 4.2.6.8 and 6.1.1.4'
N N 0.0061 0.0033 'International Tables Vol C Tables 4.2.6.8 and 6.1.1.4'
O O 0.0106 0.0060 'International Tables Vol C Tables 4.2.6.8 and 6.1.1.4'
Pt Pt -1.7033 8.3905 'International Tables Vol C Tables 4.2.6.8 and 6.1.1.4'
Cl Cl 0.1484 0.1585 'International Tables Vol C Tables 4.2.6.8 and 6.1.1.4'

loop_
_geom_angle_atom_site_label_1
_geom_angle_atom_site_label_2
_geom_angle_atom_site_label_3
_geom_angle
_geom_angle_site_symmetry_3
N3 Pt1 C13 78.28(9) .
N3 Pt1 N1 175.15(8) .
C13 Pt1 N1 105.14(9) .
N3 Pt1 O1 98.07(7) .
C13 Pt1 O1 173.98(8) .
N1 Pt1 O1 78.81(8) .
C1 O1 Pt1 113.73(15) .
N4 N3 C19 113.5(2) .
N4 N3 Pt1 121.16(16) .
C19 N3 Pt1 125.35(15) .
C4 N2 C7 124.2(2) .
C6 N1 C10 120.9(2) .
C6 N1 Pt1 116.15(17) .
C10 N1 Pt1 122.92(15) .
N3 N4 C18 110.9(2) .
N2 C4 C5 126.1(2) .
N2 C4 C3 113.2(2) .
C5 C4 C3 120.7(2) .
C4 C5 C6 121.2(2) .
C16 C15 C14 120.6(2) .
O2 C3 C2 125.0(2) .
O2 C3 C4 117.8(2) .
C2 C3 C4 117.2(2) .
C21 C22 C23 120.6(3) .
N1 C6 C5 127.8(2) .
N1 C6 C1 114.3(2) .
C5 C6 C1 117.8(2) .
C1 C2 C3 120.2(2) .
C16 C17 C18 118.7(2) .
C22 C23 C24 119.9(3) .
C19 C20 C21 118.4(2) .
C20 C19 C24 121.7(2) .
C20 C19 N3 119.5(2) .
C24 C19 N3 118.8(2) .
N2 C7 C9 109.1(2) .
N2 C7 C8 110.4(2) .
C9 C7 C8 112.2(2) .
O1 C1 C2 121.1(2) .
O1 C1 C6 116.1(2) .
C2 C1 C6 122.8(2) .
C14 C13 C18 114.4(2) .
C14 C13 Pt1 134.02(19) .
C18 C13 Pt1 111.35(18) .
C17 C18 N4 117.4(2) .
C17 C18 C13 124.6(2) .
N4 C18 C13 118.0(2) .
N1 C10 C12 110.93(19) .
N1 C10 C11 114.8(2) .
C12 C10 C11 114.0(2) .
C17 C16 C15 119.4(2) .
C13 C14 C15 122.1(2) .
C22 C21 C20 120.4(3) .
C23 C24 C19 119.1(3) .
Cl10 C100 Cl10 112.2(3) 2_656

loop_
_geom_bond_atom_site_label_1
_geom_bond_atom_site_label_2
_geom_bond_distance
_geom_bond_site_symmetry_2
Pt1 N3 1.993(2) .
Pt1 C13 1.995(2) .
Pt1 N1 2.024(2) .
Pt1 O1 2.0824(18) .
O2 C3 1.241(3) .
O1 C1 1.317(3) .
N3 N4 1.278(3) .
N3 C19 1.446(3) .
C11 C10 1.538(4) .
N2 C4 1.328(3) .
N2 C7 1.464(4) .
N1 C6 1.331(3) .
N1 C10 1.490(3) .
N4 C18 1.394(3) .
C4 C5 1.373(3) .
C4 C3 1.524(4) .
C5 C6 1.404(3) .
C15 C16 1.393(4) .
C15 C14 1.411(4) .
C9 C7 1.513(4) .
C3 C2 1.420(4) .
C22 C21 1.377(4) .
C22 C23 1.389(4) .
C8 C7 1.529(4) .
C6 C1 1.480(4) .
C2 C1 1.364(3) .
C17 C16 1.384(4) .
C17 C18 1.388(3) .
C23 C24 1.391(4) .
C20 C19 1.384(4) .
C20 C21 1.404(4) .
C19 C24 1.393(4) .
C13 C14 1.396(4) .
C13 C18 1.419(3) .
C10 C12 1.529(4) .
Cl10 C100 1.702(3) .
C100 Cl10 1.702(3) 2_656
